data_7033059
loop_
_publ_author_name
'Ma, Zhen'
'Shi, Huaduan'
'Deng, Xiuqiang'
'Guedes da Silva, M F\'atima C'
'Martins, Lu\'isa M D R S'
'Pombeiro, Armando J. L.'

_publ_section_title
;
 Silver coordination polymers with tri- and hexacyanoethyl-functionalized
 macrocyclic ligands.
;
_journal_issue 3
_journal_name_full 'Dalton transactions (Cambridge, England : 2003)'
_journal_page_first 1388
_journal_page_last 1396
_journal_paper_doi 10.1039/c4dt02604g
_journal_volume 44
_journal_year 2015
_chemical_formula_moiety 'C29 H36 Ag2 N8 O8'
_chemical_formula_sum 'C29 H36 Ag2 N8 O8'
_chemical_formula_weight 840.11
_chemical_name_systematic
;
 ?
;
_space_group_crystal_system orthorhombic
_space_group_IT_number 29
_space_group_name_Hall 'P 2c -2ac'
_space_group_name_H-M_alt 'P c a 21'
_symmetry_space_group_name_Hall 'P 2c -2ac'
_symmetry_space_group_name_H-M 'P c a 21'
_atom_sites_solution_hydrogens geom
_audit_creation_method SHELXL-2013
_cell_angle_alpha 90
_cell_angle_beta 90
_cell_angle_gamma 90
_cell_formula_units_Z 8
_cell_length_a 17.614(3)
_cell_length_b 11.581(2)
_cell_length_c 31.048(6)
_cell_measurement_temperature 150(2)
_cell_volume 6333(2)
_computing_cell_refinement 'Bruker SAINT'
_computing_data_collection 'Bruker APEX2'
_computing_data_reduction 'Bruker SAINT'
_computing_publication_material 'WinGX publication routines (Farrugia, 1999)'
_computing_structure_refinement 'SHELXL-2014 (Sheldrick, 2014)'
_computing_structure_solution 'SIR97 (Giacovazzo et al, 1997)'
_diffrn_ambient_temperature 150(2)
_diffrn_measured_fraction_theta_full 0.998
_diffrn_measured_fraction_theta_max 0.984
_diffrn_measurement_device_type 'Bruker APEX-II CCD'
_diffrn_measurement_method '\f and \w scans'
_diffrn_radiation_source 'fine-focus sealed tube'
_diffrn_radiation_type MoK\a
_diffrn_radiation_wavelength 0.71073
_diffrn_reflns_av_R_equivalents 0.0337
_diffrn_reflns_av_unetI/netI 0.0371
_diffrn_reflns_Laue_measured_fraction_full 0.998
_diffrn_reflns_Laue_measured_fraction_max 0.984
_diffrn_reflns_limit_h_max 20
_diffrn_reflns_limit_h_min -23
_diffrn_reflns_limit_k_max 15
_diffrn_reflns_limit_k_min -13
_diffrn_reflns_limit_l_max 41
_diffrn_reflns_limit_l_min -41
_diffrn_reflns_number 46569
_diffrn_reflns_point_group_measured_fraction_full 0.998
_diffrn_reflns_point_group_measured_fraction_max 0.984
_diffrn_reflns_theta_full 25.242
_diffrn_reflns_theta_max 28.304
_diffrn_reflns_theta_min 2.204
_exptl_absorpt_coefficient_mu 1.300
_exptl_absorpt_correction_T_max 0.834
_exptl_absorpt_correction_T_min 0.662
_exptl_absorpt_correction_type multi-scan
_exptl_absorpt_process_details sadabs
_exptl_crystal_colour colourless
_exptl_crystal_density_diffrn 1.762
_exptl_crystal_description block
_exptl_crystal_F_000 3391
_exptl_crystal_size_max 0.310
_exptl_crystal_size_mid 0.200
_exptl_crystal_size_min 0.140
_refine_diff_density_max 1.110
_refine_diff_density_min -0.870
_refine_diff_density_rms 0.102
_refine_ls_abs_structure_details
;
 Refined as an inversion twin.
;
_refine_ls_abs_structure_Flack 0.23(5)
_refine_ls_extinction_method none
_refine_ls_goodness_of_fit_ref 1.042
_refine_ls_hydrogen_treatment constr
_refine_ls_matrix_type full
_refine_ls_number_parameters 850
_refine_ls_number_reflns 15211
_refine_ls_number_restraints 906
_refine_ls_restrained_S_all 1.037
_refine_ls_R_factor_all 0.0708
_refine_ls_R_factor_gt 0.0506
_refine_ls_shift/su_max 0.002
_refine_ls_shift/su_mean 0.000
_refine_ls_structure_factor_coef Fsqd
_refine_ls_weighting_details 'w=1/[\s^2^(Fo^2^)+(0.0647P)^2^+11.1356P] where P=(Fo^2^+2Fc^2^)/3'
_refine_ls_weighting_scheme calc
_refine_ls_wR_factor_gt 0.1260
_refine_ls_wR_factor_ref 0.1390
_reflns_Friedel_coverage 0.965
_reflns_Friedel_fraction_full 0.999
_reflns_Friedel_fraction_max 0.985
_reflns_number_gt 11699
_reflns_number_total 15211
_reflns_threshold_expression 'I > 2\s(I)'
_cod_data_source_file c4dt02604g1.cif
_cod_data_source_block Compound2
_cod_depositor_comments 'Adding full bibliography for 7033057--7033060.cif.'
_cod_database_code 7033059
_shelx_space_group_comment
;
The symmetry employed for this shelxl refinement is uniquely defined
by the following loop, which should always be used as a source of
symmetry information in preference to the above space-group names.
They are only intended as comments.
;
_shelx_estimated_absorpt_t_min 0.689
_shelx_estimated_absorpt_t_max 0.839
_shelxl_version_number 2013-4

loop_
_space_group_symop_operation_xyz
'x, y, z'
'-x, -y, z+1/2'
'-x+1/2, y, z+1/2'
'x+1/2, -y, z'

loop_
_atom_site_label
_atom_site_type_symbol
_atom_site_fract_x
_atom_site_fract_y
_atom_site_fract_z
_atom_site_U_iso_or_equiv
_atom_site_adp_type
_atom_site_occupancy
_atom_site_site_symmetry_order
_atom_site_calc_flag
_atom_site_refinement_flags_posn
_atom_site_refinement_flags_adp
_atom_site_refinement_flags_occupancy
_atom_site_disorder_assembly
_atom_site_disorder_group
Ag1 Ag 0.29725(5) -0.02607(7) 0.64359(3) 0.04332(18) Uani 1 1 d . U . . .
Ag2 Ag 0.00062(7) 0.46555(11) 0.57127(5) 0.0785(3) Uani 1 1 d . U . . .
Ag3 Ag 0.45247(5) 0.52142(6) 0.86910(3) 0.04068(18) Uani 1 1 d . U . . .
Ag4 Ag 0.75013(7) 0.03252(11) 0.94221(5) 0.0782(3) Uani 1 1 d . U . . .
O1 O 0.3121(4) -0.1476(5) 0.7151(2) 0.0444(15) Uani 1 1 d . U . . .
O2 O 0.3417(4) 0.0958(6) 0.7095(2) 0.0465(15) Uani 1 1 d . U . . .
O3 O 0.4066(4) 0.4024(6) 0.8014(2) 0.0488(17) Uani 1 1 d . U . . .
O4 O 0.4381(4) 0.6451(5) 0.7986(2) 0.0442(15) Uani 1 1 d . U . . .
O5 O 0.0109(5) 0.3656(9) 0.6414(3) 0.079(2) Uani 1 1 d . U . . .
O6 O 0.1088(6) 0.3023(9) 0.6725(3) 0.087(3) Uani 1 1 d . U . . .
O7 O 0.1189(6) 0.4373(9) 0.6260(3) 0.074(2) Uani 1 1 d . U . . .
O8 O -0.1319(6) 0.5210(8) 0.5641(4) 0.070(2) Uani 1 1 d . U . . .
O9 O -0.0741(7) 0.4887(10) 0.5068(4) 0.087(3) Uani 1 1 d . U . . .
O10 O -0.1851(8) 0.5433(12) 0.5029(5) 0.119(4) Uani 1 1 d . U . . .
O11 O 0.7409(4) 0.1406(9) 0.8734(3) 0.079(2) Uani 1 1 d . U . . .
O12 O 0.6347(5) 0.0617(9) 0.8867(3) 0.075(2) Uani 1 1 d . U . . .
O13 O 0.6404(6) 0.1971(9) 0.8416(3) 0.085(3) Uani 1 1 d . U . . .
O14 O 0.8883(6) -0.0148(7) 0.9491(4) 0.063(2) Uani 1 1 d . U . . .
O15 O 0.8378(8) 0.0329(12) 1.0091(5) 0.102(3) Uani 1 1 d . U . . .
O16 O 0.9569(6) -0.0037(10) 1.0029(4) 0.091(3) Uani 1 1 d . U . . .
N1 N 0.3005(4) 0.1613(7) 0.6105(3) 0.0358(15) Uani 1 1 d . U . . .
N2 N 0.2940(5) -0.2170(8) 0.6146(3) 0.0431(17) Uani 1 1 d . U . . .
N3 N 0.4147(5) -0.0315(7) 0.5976(3) 0.0431(17) Uani 1 1 d . U . . .
N4 N 0.4464(4) 0.3315(6) 0.9005(2) 0.0328(15) Uani 1 1 d . U . . .
N5 N 0.4563(4) 0.7092(7) 0.9008(2) 0.0386(16) Uani 1 1 d . U . . .
N6 N 0.3333(5) 0.5252(7) 0.9169(3) 0.0356(15) Uani 1 1 d . U . . .
N7 N 0.0928(8) 0.4816(9) 0.8473(5) 0.061(3) Uani 1 1 d . U . . .
N8 N 0.6729(6) 0.1974(11) 0.9708(3) 0.072(3) Uani 1 1 d . U . . .
N9 N 0.6590(7) 0.0188(9) 0.6668(4) 0.055(3) Uani 1 1 d . U . . .
N10 N 0.0742(5) 0.3044(10) 0.5405(3) 0.064(2) Uani 1 1 d . U . . .
N11 N 0.6946(8) -0.1580(13) 0.9555(4) 0.093(4) Uani 1 1 d . U . . .
N12 N 0.0550(7) 0.6573(14) 0.5551(5) 0.101(4) Uani 1 1 d . U . . .
N15 N 0.6719(5) 0.1326(7) 0.8664(3) 0.0491(17) Uani 1 1 d . U . . .
N16 N 0.8898(8) 0.0014(8) 0.9847(5) 0.055(3) Uani 1 1 d . U . . .
N17 N -0.1374(9) 0.5143(9) 0.5223(5) 0.069(4) Uani 1 1 d . U . . .
N18 N 0.0793(5) 0.3677(8) 0.6462(3) 0.0541(19) Uani 1 1 d . U . . .
C1 C 0.3015(7) -0.0690(9) 0.7502(3) 0.054(3) Uani 1 1 d . U . . .
H1A H 0.3066 -0.1098 0.7781 0.065 Uiso 1 1 calc R U . . .
H1B H 0.2504 -0.0334 0.7488 0.065 Uiso 1 1 calc R U . . .
C2 C 0.4417(5) 0.2404(7) 0.8670(3) 0.0356(17) Uani 1 1 d . U . . .
H2A H 0.4845 0.2505 0.8466 0.043 Uiso 1 1 calc R U . . .
H2B H 0.4478 0.1641 0.8809 0.043 Uiso 1 1 calc R U . . .
C3 C 0.3046(5) 0.2540(8) 0.6425(4) 0.0419(19) Uani 1 1 d . U . . .
H3A H 0.2618 0.2453 0.6630 0.050 Uiso 1 1 calc R U . . .
H3B H 0.2984 0.3291 0.6277 0.050 Uiso 1 1 calc R U . . .
C4 C 0.4473(5) 0.5657(8) 0.7632(3) 0.047(2) Uani 1 1 d D U . . .
H4A H 0.4424 0.6074 0.7355 0.056 Uiso 1 1 calc R U . . .
H4B H 0.4983 0.5299 0.7644 0.056 Uiso 1 1 calc R U . . .
C5 C 0.3286(6) -0.3002(8) 0.6451(4) 0.046(2) Uani 1 1 d . U . . .
H5A H 0.3777 -0.2688 0.6552 0.056 Uiso 1 1 calc R U . . .
H5B H 0.3390 -0.3734 0.6297 0.056 Uiso 1 1 calc R U . . .
C6 C 0.4203(6) 0.7915(7) 0.8695(4) 0.0438(19) Uani 1 1 d . U . . .
H6A H 0.3721 0.7572 0.8592 0.053 Uiso 1 1 calc R U . . .
H6B H 0.4075 0.8637 0.8850 0.053 Uiso 1 1 calc R U . . .
C7 C 0.5205(5) 0.3271(8) 0.9223(3) 0.0388(18) Uani 1 1 d . U . . .
H7A H 0.5268 0.3989 0.9392 0.047 Uiso 1 1 calc R U . . .
H7B H 0.5608 0.3261 0.9001 0.047 Uiso 1 1 calc R U . . .
C8 C 0.1966(8) -0.4579(11) 0.7196(5) 0.071(3) Uani 1 1 d . U . . .
H8B H 0.1724 -0.5312 0.7208 0.085 Uiso 1 1 calc R U . . .
C9 C 0.3883(9) 0.4758(10) 0.7664(4) 0.069(4) Uani 1 1 d D U . . .
H9A H 0.3863 0.4307 0.7393 0.083 Uiso 1 1 calc R U . . .
H9B H 0.3380 0.5118 0.7711 0.083 Uiso 1 1 calc R U . . .
C10 C 0.3658(5) 0.1643(8) 0.5800(3) 0.041(2) Uani 1 1 d . U . . .
H10B H 0.4099 0.1997 0.5947 0.049 Uiso 1 1 calc R U . . .
H10C H 0.3524 0.2141 0.5552 0.049 Uiso 1 1 calc R U . . .
C11 C 0.3607(5) 0.0196(9) 0.7458(3) 0.040(2) Uani 1 1 d . U . . .
H11A H 0.3642 0.0653 0.7726 0.048 Uiso 1 1 calc R U . . .
H11B H 0.4104 -0.0177 0.7406 0.048 Uiso 1 1 calc R U . . .
C12 C 0.4965(7) 0.0057(8) 0.6064(4) 0.041(2) Uani 1 1 d . U . . .
H12A H 0.5002 0.0909 0.6079 0.049 Uiso 1 1 calc R U . . .
H12B H 0.5307 -0.0224 0.5833 0.049 Uiso 1 1 calc R U . . .
C13 C 0.2273(5) 0.1651(8) 0.5877(3) 0.0399(19) Uani 1 1 d . U . . .
H13A H 0.1862 0.1672 0.6095 0.048 Uiso 1 1 calc R U . . .
H13B H 0.2215 0.0927 0.5711 0.048 Uiso 1 1 calc R U . . .
C14 C 0.2587(9) 0.4893(10) 0.9024(4) 0.059(3) Uani 1 1 d D U . . .
H14A H 0.2595 0.4045 0.8986 0.070 Uiso 1 1 calc R U . . .
H14B H 0.2220 0.5064 0.9257 0.070 Uiso 1 1 calc R U . . .
C15 C 0.3635(6) 0.4432(8) 0.9494(3) 0.0424(19) Uani 1 1 d . U . . .
H15A H 0.3254 0.4327 0.9725 0.051 Uiso 1 1 calc R U . . .
H15B H 0.4098 0.4766 0.9626 0.051 Uiso 1 1 calc R U . . .
C16 C 0.4673(5) 0.8216(7) 0.8314(3) 0.0408(18) Uani 1 1 d . U . . .
C17 C 0.3828(6) 0.3261(9) 0.9300(3) 0.041(2) Uani 1 1 d . U . . .
H17A H 0.3949 0.2714 0.9536 0.049 Uiso 1 1 calc R U . . .
H17B H 0.3378 0.2961 0.9146 0.049 Uiso 1 1 calc R U . . .
C18 C 0.3534(6) 0.3184(7) 0.8097(3) 0.0401(18) Uani 1 1 d . U . . .
C19 C 0.2790(5) -0.3256(8) 0.6838(3) 0.0419(18) Uani 1 1 d . U . . .
C20 C 0.3428(6) -0.2082(10) 0.5756(3) 0.056(3) Uani 1 1 d . U . . .
H20A H 0.3149 -0.1641 0.5534 0.067 Uiso 1 1 calc R U . . .
H20B H 0.3513 -0.2869 0.5642 0.067 Uiso 1 1 calc R U . . .
C21 C 0.2399(6) -0.4302(9) 0.6866(4) 0.058(2) Uani 1 1 d . U . . .
H21A H 0.2448 -0.4838 0.6636 0.070 Uiso 1 1 calc R U . . .
C22 C 0.3884(6) 0.0465(9) 0.5634(3) 0.047(2) Uani 1 1 d . U . . .
H22A H 0.3442 0.0111 0.5488 0.056 Uiso 1 1 calc R U . . .
H22B H 0.4293 0.0557 0.5418 0.056 Uiso 1 1 calc R U . . .
C23 C 0.2462(8) 0.1514(11) 0.8316(5) 0.071(3) Uani 1 1 d . U . . .
H23A H 0.2099 0.0941 0.8392 0.085 Uiso 1 1 calc R U . . .
C24 C 0.6320(7) -0.1985(14) 0.9513(6) 0.110(5) Uani 1 1 d . U . . .
C25 C 0.3955(6) 0.1783(7) 0.7009(3) 0.043(2) Uani 1 1 d . U . . .
C26 C 0.1186(8) 0.6585(12) 0.5628(5) 0.080(2) Uani 1 1 d . U . . .
C27 C 0.2037(10) -0.3354(16) 0.5742(6) 0.072(4) Uani 0.735(19) 1 d . U P A 1
H27A H 0.2193 -0.4068 0.5893 0.086 Uiso 0.735(19) 1 calc R U P A 1
H27B H 0.2343 -0.3283 0.5476 0.086 Uiso 0.735(19) 1 calc R U P A 1
C27' C 0.159(2) -0.2385(19) 0.5691(13) 0.072(4) Uani 0.265(19) 1 d D U P A 2
H27C H 0.1216 -0.1773 0.5762 0.086 Uiso 0.265(19) 1 calc R U P A 2
H27D H 0.1827 -0.2171 0.5414 0.086 Uiso 0.265(19) 1 calc R U P A 2
C28 C 0.5566(8) 0.8275(15) 0.9406(7) 0.057(3) Uani 0.604(17) 1 d D U P B 1
H28A H 0.5242 0.8241 0.9666 0.068 Uiso 0.604(17) 1 calc R U P B 1
H28B H 0.5532 0.9062 0.9283 0.068 Uiso 0.604(17) 1 calc R U P B 1
C28' C 0.5788(11) 0.7118(16) 0.9489(6) 0.057(3) Uani 0.396(17) 1 d D U P B 2
H28C H 0.5472 0.7081 0.9753 0.068 Uiso 0.396(17) 1 calc R U P B 2
H28D H 0.6039 0.6362 0.9444 0.068 Uiso 0.396(17) 1 calc R U P B 2
C29 C 0.5527(7) 0.9587(9) 0.7954(4) 0.060(3) Uani 1 1 d . U . . .
H29A H 0.5789 1.0304 0.7954 0.072 Uiso 1 1 calc R U . . .
C30 C 0.5962(7) -0.0072(8) 0.6615(4) 0.041(2) Uani 1 1 d . U . . .
C31 C 0.5235(6) 0.7792(10) 0.7628(3) 0.054(2) Uani 1 1 d . U . . .
H31A H 0.5301 0.7278 0.7392 0.065 Uiso 1 1 calc R U . . .
C32 C 0.5027(8) 0.3425(12) 0.6776(5) 0.079(4) Uani 1 1 d . U . . .
H32A H 0.5399 0.3968 0.6686 0.094 Uiso 1 1 calc R U . . .
C33 C 0.3782(5) 0.2556(7) 0.6676(3) 0.0396(18) Uani 1 1 d . U . . .
C34 C 0.2708(5) -0.2488(8) 0.7180(3) 0.0387(18) Uani 1 1 d . U . . .
C35 C 0.4764(5) 0.7462(7) 0.7970(3) 0.0382(18) Uani 1 1 d . U . . .
C36 C 0.1868(6) -0.3789(11) 0.7525(4) 0.064(3) Uani 1 1 d . U . . .
H36A H 0.1533 -0.3965 0.7755 0.076 Uiso 1 1 calc R U . . .
C37 C 0.5054(6) 0.9281(8) 0.8298(4) 0.051(2) Uani 1 1 d . U . . .
H37A H 0.4988 0.9811 0.8528 0.061 Uiso 1 1 calc R U . . .
C38 C 0.4106(6) 0.6993(9) 0.9398(3) 0.047(2) Uani 1 1 d . U . . .
H38A H 0.4039 0.7774 0.9522 0.056 Uiso 1 1 calc R U . . .
H38B H 0.4391 0.6527 0.9611 0.056 Uiso 1 1 calc R U . . .
C39 C 0.3697(5) 0.2405(7) 0.8422(3) 0.0369(17) Uani 1 1 d . U . . .
C40 C 0.3143(6) 0.1583(9) 0.8521(3) 0.051(2) Uani 1 1 d . U . . .
H40A H 0.3247 0.1042 0.8743 0.061 Uiso 1 1 calc R U . . .
C41 C 0.3330(5) 0.6455(8) 0.9338(3) 0.045(2) Uani 1 1 d . U . . .
H41A H 0.3064 0.6458 0.9619 0.054 Uiso 1 1 calc R U . . .
H41B H 0.3033 0.6945 0.9138 0.054 Uiso 1 1 calc R U . . .
C42 C 0.1514(10) 0.5098(11) 0.8555(5) 0.059(3) Uani 1 1 d . U . . .
C43 C 0.2296(6) 0.5412(10) 0.8624(3) 0.052(2) Uani 1 1 d D U . . .
H43A H 0.2606 0.5145 0.8378 0.063 Uiso 1 1 calc R U . . .
H43B H 0.2340 0.6263 0.8641 0.063 Uiso 1 1 calc R U . . .
C44 C 0.5604(6) 0.8839(11) 0.7623(4) 0.062(3) Uani 1 1 d . U . . .
H44A H 0.5916 0.9038 0.7385 0.074 Uiso 1 1 calc R U . . .
C45 C 0.1379(6) 0.2858(10) 0.5475(3) 0.048(2) Uani 1 1 d . U . . .
C46 C 0.2248(6) -0.2751(9) 0.7525(3) 0.050(2) Uani 1 1 d . U . . .
H46A H 0.2194 -0.2226 0.7758 0.060 Uiso 1 1 calc R U . . .
C47 C 0.2836(7) 0.3129(9) 0.7889(4) 0.063(3) Uani 1 1 d . U . . .
H47A H 0.2720 0.3671 0.7669 0.075 Uiso 1 1 calc R U . . .
C48 C 0.4645(7) 0.1871(9) 0.7228(4) 0.061(3) Uani 1 1 d . U . . .
H48A H 0.4746 0.1370 0.7463 0.074 Uiso 1 1 calc R U . . .
C49 C 0.5325(7) 0.7461(12) 0.9105(4) 0.070(3) Uani 1 1 d D U . . .
H49A H 0.5308 0.8315 0.9109 0.084 Uiso 0.604(17) 1 calc R U P B 2
H49B H 0.5634 0.7246 0.8850 0.084 Uiso 0.604(17) 1 calc R U P B 2
H49C H 0.5604 0.6745 0.9178 0.084 Uiso 0.396(17) 1 calc R U P B 1
H49D H 0.5537 0.7726 0.8826 0.084 Uiso 0.396(17) 1 calc R U P B 1
C50 C 0.2166(5) 0.2667(10) 0.5571(3) 0.054(3) Uani 1 1 d . U . . .
H50A H 0.2383 0.3372 0.5703 0.065 Uiso 1 1 calc R U . . .
H50B H 0.2444 0.2513 0.5300 0.065 Uiso 1 1 calc R U . . .
C51 C 0.4192(6) -0.1517(9) 0.5822(3) 0.051(2) Uani 1 1 d . U . . .
H51A H 0.4485 -0.1976 0.6034 0.061 Uiso 1 1 calc R U . . .
H51B H 0.4474 -0.1531 0.5547 0.061 Uiso 1 1 calc R U . . .
C52 C 0.5330(6) 0.2237(10) 0.9526(3) 0.050(2) Uani 1 1 d . U . . .
H52A H 0.5032 0.2348 0.9793 0.060 Uiso 1 1 calc R U . . .
H52B H 0.5150 0.1521 0.9385 0.060 Uiso 1 1 calc R U . . .
C53 C 0.6133(6) 0.2121(10) 0.9633(3) 0.050(2) Uani 1 1 d . U . . .
C54 C 0.4335(7) 0.3378(10) 0.6580(4) 0.058(3) Uani 1 1 d . U . . .
H54A H 0.4222 0.3938 0.6366 0.070 Uiso 1 1 calc R U . . .
C55 C 0.5174(7) 0.2665(11) 0.7107(5) 0.079(4) Uani 1 1 d . U . . .
H55A H 0.5647 0.2697 0.7253 0.094 Uiso 1 1 calc R U . . .
C56 C 0.2318(7) 0.2303(10) 0.7997(5) 0.079(4) Uani 1 1 d . U . . .
H56A H 0.1847 0.2273 0.7847 0.095 Uiso 1 1 calc R U . . .
C57 C 0.2159(8) -0.2374(14) 0.6012(5) 0.080(2) Uani 1 1 d D U . . .
H57A H 0.2099 -0.3174 0.6120 0.095 Uiso 0.735(19) 1 calc R U P A 2
H57B H 0.1896 -0.1897 0.6231 0.095 Uiso 0.735(19) 1 calc R U P A 2
H57C H 0.1843 -0.2465 0.6274 0.095 Uiso 0.265(19) 1 calc R U P A 1
H57D H 0.1975 -0.1679 0.5858 0.095 Uiso 0.265(19) 1 calc R U P A 1
C58 C 0.5176(6) -0.0487(10) 0.6497(4) 0.058(3) Uani 1 1 d . U . . .
H58A H 0.4807 -0.0252 0.6720 0.070 Uiso 1 1 calc R U . . .
H58B H 0.5170 -0.1339 0.6474 0.070 Uiso 1 1 calc R U . . .

loop_
_atom_site_aniso_label
_atom_site_aniso_U_11
_atom_site_aniso_U_22
_atom_site_aniso_U_33
_atom_site_aniso_U_23
_atom_site_aniso_U_13
_atom_site_aniso_U_12
Ag1 0.0516(5) 0.0485(3) 0.0299(3) -0.0013(4) 0.0013(3) 0.0145(4)
Ag2 0.0568(6) 0.0930(8) 0.0855(8) -0.0032(7) -0.0165(5) 0.0137(6)
Ag3 0.0501(5) 0.0415(3) 0.0304(3) -0.0027(4) 0.0005(3) 0.0104(3)
Ag4 0.0529(6) 0.0959(8) 0.0858(8) -0.0065(7) -0.0137(5) 0.0123(6)
O1 0.062(4) 0.033(3) 0.038(3) -0.004(2) -0.004(3) -0.005(3)
O2 0.059(4) 0.042(3) 0.038(3) 0.005(2) -0.015(3) -0.012(3)
O3 0.075(5) 0.036(3) 0.035(3) 0.004(2) -0.015(3) -0.017(3)
O4 0.064(4) 0.033(3) 0.036(3) -0.007(2) -0.007(3) -0.007(3)
O5 0.052(4) 0.093(6) 0.093(5) -0.017(5) -0.007(4) -0.008(4)
O6 0.095(7) 0.077(6) 0.090(7) 0.018(5) -0.018(5) 0.005(5)
O7 0.085(6) 0.077(5) 0.061(5) -0.002(4) -0.001(4) -0.032(5)
O8 0.048(5) 0.093(6) 0.069(6) -0.024(5) -0.004(4) -0.005(4)
O9 0.087(6) 0.116(8) 0.059(5) -0.028(5) -0.006(4) 0.026(5)
O10 0.116(5) 0.131(6) 0.112(6) -0.009(5) -0.023(5) 0.031(5)
O11 0.042(4) 0.097(6) 0.098(6) -0.011(5) -0.001(4) -0.008(4)
O12 0.074(5) 0.093(6) 0.058(4) -0.001(4) 0.008(4) -0.036(5)
O13 0.091(7) 0.089(6) 0.076(6) 0.016(5) 0.000(5) 0.015(5)
O14 0.071(5) 0.071(5) 0.046(4) 0.005(4) -0.015(4) 0.008(4)
O15 0.083(7) 0.129(9) 0.094(7) -0.021(7) -0.003(5) 0.010(6)
O16 0.070(6) 0.119(7) 0.084(6) -0.013(5) -0.054(5) 0.011(5)
N1 0.024(3) 0.046(4) 0.037(4) 0.002(3) 0.000(3) 0.009(3)
N2 0.036(4) 0.058(4) 0.035(4) -0.008(3) 0.001(3) -0.002(3)
N3 0.033(4) 0.050(4) 0.046(4) -0.005(4) 0.001(3) 0.007(3)
N4 0.031(4) 0.039(4) 0.028(3) -0.004(3) -0.001(2) 0.005(3)
N5 0.036(4) 0.051(4) 0.028(3) -0.012(3) -0.003(3) 0.003(3)
N6 0.029(4) 0.042(4) 0.035(4) -0.006(3) -0.005(3) 0.011(3)
N7 0.045(6) 0.081(7) 0.056(7) 0.008(5) 0.003(5) -0.007(5)
N8 0.052(5) 0.111(8) 0.053(5) -0.001(5) -0.013(4) 0.020(5)
N9 0.033(5) 0.075(6) 0.058(7) 0.001(5) -0.004(5) 0.001(4)
N10 0.039(4) 0.101(7) 0.052(5) 0.003(5) -0.016(4) -0.003(4)
N11 0.090(8) 0.107(8) 0.082(8) 0.001(6) -0.017(6) -0.019(7)
N12 0.069(7) 0.133(8) 0.102(9) 0.010(7) -0.041(7) -0.045(7)
N15 0.046(4) 0.051(4) 0.050(4) -0.012(4) 0.002(4) -0.008(3)
N16 0.058(6) 0.051(5) 0.056(6) 0.012(4) -0.017(5) -0.003(4)
N17 0.090(8) 0.069(6) 0.049(6) -0.009(5) -0.023(6) 0.050(6)
N18 0.055(5) 0.053(5) 0.054(5) -0.013(4) 0.000(4) -0.009(4)
C1 0.091(7) 0.043(5) 0.029(4) -0.002(3) -0.001(4) -0.015(5)
C2 0.042(5) 0.032(3) 0.032(4) 0.001(4) -0.001(3) 0.006(3)
C3 0.037(5) 0.044(4) 0.045(5) 0.001(4) -0.006(4) 0.016(4)
C4 0.051(3) 0.046(3) 0.043(3) -0.002(2) 0.000(2) -0.001(2)
C5 0.046(5) 0.041(4) 0.052(5) -0.020(4) 0.000(4) 0.009(4)
C6 0.047(5) 0.039(4) 0.045(4) -0.007(4) -0.001(4) 0.011(4)
C7 0.036(4) 0.038(4) 0.043(4) 0.001(3) -0.002(3) 0.008(3)
C8 0.068(8) 0.060(6) 0.085(8) 0.028(5) -0.032(6) -0.021(6)
C9 0.135(12) 0.037(5) 0.034(5) 0.002(4) -0.012(6) -0.024(6)
C10 0.029(4) 0.050(5) 0.043(5) 0.005(4) 0.012(4) 0.008(4)
C11 0.036(5) 0.057(5) 0.027(4) 0.000(4) -0.014(3) 0.000(4)
C12 0.035(4) 0.047(5) 0.041(5) 0.006(4) 0.003(4) -0.002(3)
C13 0.033(4) 0.052(5) 0.035(4) 0.006(3) -0.009(3) 0.002(4)
C14 0.056(4) 0.060(4) 0.060(4) -0.001(2) -0.002(3) 0.001(3)
C15 0.045(5) 0.052(5) 0.030(4) -0.001(3) 0.008(3) 0.009(4)
C16 0.041(5) 0.034(4) 0.047(4) -0.003(3) -0.013(4) 0.001(3)
C17 0.036(5) 0.048(5) 0.038(5) 0.005(4) 0.001(4) 0.011(4)
C18 0.054(5) 0.024(4) 0.043(4) -0.001(3) -0.007(4) -0.001(3)
C19 0.037(5) 0.038(4) 0.051(5) -0.004(3) -0.008(4) 0.003(4)
C20 0.059(6) 0.067(6) 0.041(5) -0.021(4) 0.006(4) -0.004(5)
C21 0.055(6) 0.044(5) 0.075(6) 0.003(5) -0.028(5) -0.010(4)
C22 0.039(5) 0.065(6) 0.036(4) -0.003(4) 0.007(3) 0.015(4)
C23 0.070(7) 0.059(7) 0.085(8) -0.004(5) -0.007(6) -0.020(6)
C24 0.109(5) 0.111(5) 0.109(5) -0.0005(15) -0.0008(15) -0.0017(14)
C25 0.054(5) 0.031(4) 0.045(5) -0.004(3) -0.017(4) 0.001(4)
C26 0.079(2) 0.081(2) 0.079(2) -0.0008(10) -0.0010(10) -0.0016(10)
C27 0.067(9) 0.082(10) 0.067(9) -0.004(7) -0.010(7) 0.005(7)
C27' 0.067(9) 0.082(10) 0.067(9) -0.004(7) -0.010(7) 0.005(7)
C28 0.042(7) 0.052(7) 0.077(9) -0.007(6) -0.015(6) -0.007(6)
C28' 0.042(7) 0.052(7) 0.077(9) -0.007(6) -0.015(6) -0.007(6)
C29 0.053(6) 0.051(6) 0.076(7) 0.026(4) -0.033(5) -0.014(5)
C30 0.038(5) 0.049(5) 0.034(5) 0.006(3) 0.001(3) 0.009(4)
C31 0.056(6) 0.059(6) 0.048(5) 0.010(4) -0.006(4) 0.002(5)
C32 0.066(7) 0.066(7) 0.104(10) -0.004(6) -0.010(7) -0.025(6)
C33 0.048(5) 0.029(4) 0.042(4) -0.005(3) -0.006(3) -0.002(3)
C34 0.036(5) 0.039(4) 0.041(4) 0.001(3) -0.008(3) 0.001(3)
C35 0.040(5) 0.034(4) 0.040(4) 0.003(3) -0.009(3) 0.003(3)
C36 0.051(6) 0.069(7) 0.070(6) 0.038(5) -0.011(5) -0.007(5)
C37 0.054(6) 0.034(4) 0.065(6) 0.000(4) -0.023(4) -0.003(4)
C38 0.050(5) 0.044(5) 0.047(5) -0.016(4) 0.009(4) -0.007(4)
C39 0.047(5) 0.025(4) 0.038(4) -0.004(3) -0.003(3) 0.004(3)
C40 0.058(6) 0.043(5) 0.053(5) -0.006(4) 0.003(4) -0.012(4)
C41 0.040(5) 0.046(5) 0.048(5) -0.007(4) 0.007(4) 0.008(4)
C42 0.059(4) 0.060(4) 0.059(4) -0.003(3) 0.000(3) 0.001(3)
C43 0.046(5) 0.064(6) 0.048(5) 0.011(5) -0.003(4) 0.000(5)
C44 0.047(6) 0.069(6) 0.070(6) 0.033(5) -0.010(5) -0.002(5)
C45 0.043(5) 0.067(6) 0.035(5) 0.014(4) -0.005(4) -0.001(4)
C46 0.051(6) 0.058(5) 0.041(4) 0.008(4) 0.001(4) 0.010(4)
C47 0.067(7) 0.038(5) 0.083(8) 0.000(5) -0.031(6) 0.002(5)
C48 0.063(7) 0.047(5) 0.073(7) -0.003(5) -0.032(5) -0.005(5)
C49 0.065(3) 0.080(4) 0.064(3) -0.005(3) -0.006(2) -0.008(3)
C50 0.028(4) 0.077(7) 0.057(6) 0.033(5) 0.001(4) 0.005(5)
C51 0.044(5) 0.057(5) 0.053(5) -0.020(4) 0.006(4) 0.004(4)
C52 0.046(5) 0.061(6) 0.043(5) 0.010(4) -0.005(4) 0.014(5)
C53 0.050(5) 0.068(6) 0.033(4) -0.006(4) -0.017(4) 0.021(5)
C54 0.058(6) 0.051(6) 0.066(6) 0.003(5) -0.002(5) -0.010(5)
C55 0.053(7) 0.063(7) 0.119(11) -0.014(6) -0.031(7) -0.008(5)
C56 0.062(7) 0.053(6) 0.122(11) -0.007(6) -0.041(7) -0.013(5)
C57 0.079(2) 0.081(2) 0.079(2) -0.0008(10) -0.0010(10) -0.0016(10)
C58 0.045(5) 0.071(7) 0.058(6) -0.001(5) 0.003(4) 0.002(5)

loop_
_atom_type_symbol
_atom_type_description
_atom_type_scat_dispersion_real
_atom_type_scat_dispersion_imag
_atom_type_scat_source
C C 0.0030 0.0020 'International Tables Vol C Tables 4.2.6.8 and 6.1.1.4'
H H 0.0000 0.0000 'International Tables Vol C Tables 4.2.6.8 and 6.1.1.4'
Ag Ag -0.8970 1.1020 'International Tables Vol C Tables 4.2.6.8 and 6.1.1.4'
N N 0.0060 0.0030 'International Tables Vol C Tables 4.2.6.8 and 6.1.1.4'
O O 0.0110 0.0060 'International Tables Vol C Tables 4.2.6.8 and 6.1.1.4'

loop_
_geom_angle_atom_site_label_1
_geom_angle_atom_site_label_2
_geom_angle_atom_site_label_3
_geom_angle
_geom_angle_site_symmetry_1
_geom_angle_site_symmetry_3
N2 Ag1 N1 132.5(3) . .
N2 Ag1 N3 77.4(3) . .
N1 Ag1 N3 76.1(3) . .
N2 Ag1 N9 96.6(3) . 4_455
N1 Ag1 N9 96.6(3) . 4_455
N3 Ag1 N9 161.9(4) . 4_455
N2 Ag1 O2 143.6(3) . .
N1 Ag1 O2 80.8(2) . .
N3 Ag1 O2 102.3(3) . .
N9 Ag1 O2 92.7(3) 4_455 .
N2 Ag1 O1 80.0(3) . .
N1 Ag1 O1 147.0(2) . .
N3 Ag1 O1 112.5(3) . .
N9 Ag1 O1 82.8(3) 4_455 .
O2 Ag1 O1 66.31(19) . .
O9 Ag2 O8 51.0(4) . .
O9 Ag2 N10 92.8(3) . .
O8 Ag2 N10 132.0(3) . .
O9 Ag2 N12 86.7(4) . .
O8 Ag2 N12 96.7(4) . .
N10 Ag2 N12 113.4(5) . .
O9 Ag2 O5 145.4(4) . .
O8 Ag2 O5 105.9(4) . .
N10 Ag2 O5 87.1(3) . .
N12 Ag2 O5 124.9(4) . .
O9 Ag2 O7 162.6(4) . .
O8 Ag2 O7 145.9(4) . .
N10 Ag2 O7 75.4(3) . .
N12 Ag2 O7 86.4(3) . .
O5 Ag2 O7 48.3(3) . .
N5 Ag3 N4 131.8(3) . .
N5 Ag3 N7 95.4(3) . 4_565
N4 Ag3 N7 97.9(3) . 4_565
N5 Ag3 N6 76.7(3) . .
N4 Ag3 N6 75.3(2) . .
N7 Ag3 N6 160.1(4) 4_565 .
N5 Ag3 O4 81.4(2) . .
N4 Ag3 O4 146.2(2) . .
N7 Ag3 O4 83.1(4) 4_565 .
N6 Ag3 O4 113.1(2) . .
N5 Ag3 O3 144.3(2) . .
N4 Ag3 O3 80.3(2) . .
N7 Ag3 O3 94.5(3) 4_565 .
N6 Ag3 O3 102.6(3) . .
O4 Ag3 O3 65.92(19) . .
N11 Ag4 O11 125.0(4) . .
N11 Ag4 N8 114.2(5) . .
O11 Ag4 N8 83.4(3) . .
N11 Ag4 O14 100.2(4) . .
O11 Ag4 O14 104.3(3) . .
N8 Ag4 O14 131.6(4) . .
N11 Ag4 O15 96.0(4) . .
O11 Ag4 O15 136.8(4) . .
N8 Ag4 O15 92.2(4) . .
O14 Ag4 O15 49.6(4) . .
N11 Ag4 O12 85.4(4) . .
O11 Ag4 O12 48.3(3) . .
N8 Ag4 O12 73.8(3) . .
O14 Ag4 O12 144.8(3) . .
O15 Ag4 O12 165.1(4) . .
C34 O1 C1 114.9(7) . .
C34 O1 Ag1 116.9(5) . .
C1 O1 Ag1 106.7(5) . .
C25 O2 C11 114.3(7) . .
C25 O2 Ag1 115.5(5) . .
C11 O2 Ag1 110.2(5) . .
C18 O3 C9 114.5(8) . .
C18 O3 Ag3 115.3(5) . .
C9 O3 Ag3 111.6(6) . .
C35 O4 C4 117.9(7) . .
C35 O4 Ag3 117.1(5) . .
C4 O4 Ag3 106.0(5) . .
N18 O5 Ag2 99.9(8) . .
N18 O7 Ag2 87.9(7) . .
N17 O8 Ag2 98.4(9) . .
N17 O9 Ag2 101.2(9) . .
N15 O11 Ag4 100.2(7) . .
N15 O12 Ag4 90.6(6) . .
N16 O14 Ag4 94.0(10) . .
N16 O15 Ag4 87.1(9) . .
C3 N1 C13 110.3(7) . .
C3 N1 C10 112.1(8) . .
C13 N1 C10 111.8(7) . .
C3 N1 Ag1 111.8(6) . .
C13 N1 Ag1 102.2(5) . .
C10 N1 Ag1 108.2(5) . .
C57 N2 C20 109.0(9) . .
C57 N2 C5 117.7(10) . .
C20 N2 C5 109.1(8) . .
C57 N2 Ag1 106.3(8) . .
C20 N2 Ag1 103.2(6) . .
C5 N2 Ag1 110.5(6) . .
C22 N3 C51 111.4(8) . .
C22 N3 C12 104.7(8) . .
C51 N3 C12 105.9(8) . .
C22 N3 Ag1 97.7(5) . .
C51 N3 Ag1 104.5(6) . .
C12 N3 Ag1 131.8(7) . .
C17 N4 C7 113.1(7) . .
C17 N4 C2 111.7(7) . .
C7 N4 C2 110.4(7) . .
C17 N4 Ag3 109.2(5) . .
C7 N4 Ag3 100.3(5) . .
C2 N4 Ag3 111.6(5) . .
C49 N5 C38 111.4(8) . .
C49 N5 C6 109.9(9) . .
C38 N5 C6 110.7(8) . .
C49 N5 Ag3 112.5(7) . .
C38 N5 Ag3 104.8(6) . .
C6 N5 Ag3 107.4(5) . .
C14 N6 C15 110.7(8) . .
C14 N6 C41 112.0(8) . .
C15 N6 C41 111.0(7) . .
C14 N6 Ag3 123.9(8) . .
C15 N6 Ag3 95.1(5) . .
C41 N6 Ag3 102.9(6) . .
C42 N7 Ag3 147.1(13) . 4_465
C53 N8 Ag4 124.5(10) . .
C30 N9 Ag1 152.0(11) . 4
C45 N10 Ag2 125.0(9) . .
C24 N11 Ag4 134.2(13) . .
C26 N12 Ag2 110.3(13) . .
O13 N15 O12 119.8(10) . .
O13 N15 O11 121.1(10) . .
O12 N15 O11 119.0(10) . .
O14 N16 O15 129.2(14) . .
O14 N16 O16 116.0(15) . .
O15 N16 O16 114.5(14) . .
O10 N17 O9 123.3(17) . .
O10 N17 O8 126.3(15) . .
O9 N17 O8 109.3(12) . .
O5 N18 O6 119.2(11) . .
O5 N18 O7 120.7(11) . .
O6 N18 O7 120.0(10) . .
O1 C1 C11 106.2(9) . .
O1 C1 H1A 110.5 . .
C11 C1 H1A 110.5 . .
O1 C1 H1B 110.5 . .
C11 C1 H1B 110.5 . .
H1A C1 H1B 108.7 . .
C39 C2 N4 114.2(7) . .
C39 C2 H2A 108.7 . .
N4 C2 H2A 108.7 . .
C39 C2 H2B 108.7 . .
N4 C2 H2B 108.7 . .
H2A C2 H2B 107.6 . .
N1 C3 C33 113.7(7) . .
N1 C3 H3A 108.8 . .
C33 C3 H3A 108.8 . .
N1 C3 H3B 108.8 . .
C33 C3 H3B 108.8 . .
H3A C3 H3B 107.7 . .
C9 C4 O4 108.8(9) . .
C9 C4 H4A 109.9 . .
O4 C4 H4A 109.9 . .
C9 C4 H4B 109.9 . .
O4 C4 H4B 109.9 . .
H4A C4 H4B 108.3 . .
N2 C5 C19 113.4(8) . .
N2 C5 H5A 108.9 . .
C19 C5 H5A 108.9 . .
N2 C5 H5B 108.9 . .
C19 C5 H5B 108.9 . .
H5A C5 H5B 107.7 . .
C16 C6 N5 115.4(8) . .
C16 C6 H6A 108.4 . .
N5 C6 H6A 108.4 . .
C16 C6 H6B 108.4 . .
N5 C6 H6B 108.4 . .
H6A C6 H6B 107.5 . .
N4 C7 C52 115.8(8) . .
N4 C7 H7A 108.3 . .
C52 C7 H7A 108.3 . .
N4 C7 H7B 108.3 . .
C52 C7 H7B 108.3 . .
H7A C7 H7B 107.4 . .
C21 C8 C36 119.0(11) . .
C21 C8 H8B 120.5 . .
C36 C8 H8B 120.5 . .
C4 C9 O3 108.3(10) . .
C4 C9 H9A 110.0 . .
O3 C9 H9A 110.0 . .
C4 C9 H9B 110.0 . .
O3 C9 H9B 110.0 . .
H9A C9 H9B 108.4 . .
N1 C10 C22 113.5(8) . .
N1 C10 H10B 108.9 . .
C22 C10 H10B 108.9 . .
N1 C10 H10C 108.9 . .
C22 C10 H10C 108.9 . .
H10B C10 H10C 107.7 . .
O2 C11 C1 109.2(8) . .
O2 C11 H11A 109.8 . .
C1 C11 H11A 109.8 . .
O2 C11 H11B 109.8 . .
C1 C11 H11B 109.8 . .
H11A C11 H11B 108.3 . .
N3 C12 C58 105.7(8) . .
N3 C12 H12A 110.6 . .
C58 C12 H12A 110.6 . .
N3 C12 H12B 110.6 . .
C58 C12 H12B 110.6 . .
H12A C12 H12B 108.7 . .
N1 C13 C50 115.5(8) . .
N1 C13 H13A 108.4 . .
C50 C13 H13A 108.4 . .
N1 C13 H13B 108.4 . .
C50 C13 H13B 108.4 . .
H13A C13 H13B 107.5 . .
C43 C14 N6 117.4(11) . .
C43 C14 H14A 108.0 . .
N6 C14 H14A 108.0 . .
C43 C14 H14B 108.0 . .
N6 C14 H14B 108.0 . .
H14A C14 H14B 107.2 . .
N6 C15 C17 112.3(7) . .
N6 C15 H15A 109.1 . .
C17 C15 H15A 109.1 . .
N6 C15 H15B 109.1 . .
C17 C15 H15B 109.1 . .
H15A C15 H15B 107.9 . .
C35 C16 C37 118.1(9) . .
C35 C16 C6 121.9(8) . .
C37 C16 C6 120.0(9) . .
N4 C17 C15 112.6(8) . .
N4 C17 H17A 109.1 . .
C15 C17 H17A 109.1 . .
N4 C17 H17B 109.1 . .
C15 C17 H17B 109.1 . .
H17A C17 H17B 107.8 . .
O3 C18 C39 117.2(8) . .
O3 C18 C47 123.1(9) . .
C39 C18 C47 119.5(9) . .
C34 C19 C21 117.1(10) . .
C34 C19 C5 122.7(8) . .
C21 C19 C5 120.1(9) . .
N2 C20 C51 115.7(8) . .
N2 C20 H20A 108.4 . .
C51 C20 H20A 108.4 . .
N2 C20 H20B 108.4 . .
C51 C20 H20B 108.4 . .
H20A C20 H20B 107.4 . .
C8 C21 C19 123.0(12) . .
C8 C21 H21A 118.5 . .
C19 C21 H21A 118.5 . .
N3 C22 C10 113.1(8) . .
N3 C22 H22A 109.0 . .
C10 C22 H22A 109.0 . .
N3 C22 H22B 109.0 . .
C10 C22 H22B 109.0 . .
H22A C22 H22B 107.8 . .
C40 C23 C56 117.5(12) . .
C40 C23 H23A 121.3 . .
C56 C23 H23A 121.3 . .
N11 C24 C28' 154.9(17) . 1_545
N11 C24 C28 144.0(18) . 1_545
O2 C25 C48 123.8(9) . .
O2 C25 C33 116.1(8) . .
C48 C25 C33 120.1(9) . .
N12 C26 C27' 122(2) . 1_565
N12 C26 C27 177.8(17) . 1_565
C57 C27 C26 108.5(14) . 1_545
C57 C27 H27A 110.0 . .
C26 C27 H27A 110.0 1_545 .
C57 C27 H27B 110.0 . .
C26 C27 H27B 110.0 1_545 .
H27A C27 H27B 108.4 . .
C26 C27' C57 118(2) 1_545 .
C26 C27' H27C 107.9 1_545 .
C57 C27' H27C 107.9 . .
C26 C27' H27D 107.9 1_545 .
C57 C27' H27D 107.9 . .
H27C C27' H27D 107.2 . .
C49 C28 C24 107.5(15) . 1_565
C49 C28 H28A 110.2 . .
C24 C28 H28A 110.2 1_565 .
C49 C28 H28B 110.2 . .
C24 C28 H28B 110.2 1_565 .
H28A C28 H28B 108.5 . .
C24 C28' C49 102.0(12) 1_565 .
C24 C28' H28C 111.4 1_565 .
C49 C28' H28C 111.4 . .
C24 C28' H28D 111.4 1_565 .
C49 C28' H28D 111.4 . .
H28C C28' H28D 109.2 . .
C44 C29 C37 118.4(10) . .
C44 C29 H29A 120.8 . .
C37 C29 H29A 120.8 . .
N9 C30 C58 173.0(13) . .
C44 C31 C35 121.8(11) . .
C44 C31 H31A 119.1 . .
C35 C31 H31A 119.1 . .
C54 C32 C55 118.3(12) . .
C54 C32 H32A 120.8 . .
C55 C32 H32A 120.8 . .
C54 C33 C25 116.3(9) . .
C54 C33 C3 119.7(9) . .
C25 C33 C3 124.0(8) . .
C46 C34 O1 123.2(8) . .
C46 C34 C19 120.9(9) . .
O1 C34 C19 115.9(8) . .
O4 C35 C16 117.3(8) . .
O4 C35 C31 124.0(9) . .
C16 C35 C31 118.6(9) . .
C8 C36 C46 121.2(11) . .
C8 C36 H36A 119.4 . .
C46 C36 H36A 119.4 . .
C29 C37 C16 122.3(10) . .
C29 C37 H37A 118.9 . .
C16 C37 H37A 118.9 . .
N5 C38 C41 115.4(8) . .
N5 C38 H38A 108.4 . .
C41 C38 H38A 108.4 . .
N5 C38 H38B 108.4 . .
C41 C38 H38B 108.4 . .
H38A C38 H38B 107.5 . .
C18 C39 C40 117.3(9) . .
C18 C39 C2 123.8(8) . .
C40 C39 C2 118.9(8) . .
C23 C40 C39 123.7(11) . .
C23 C40 H40A 118.2 . .
C39 C40 H40A 118.2 . .
N6 C41 C38 115.2(8) . .
N6 C41 H41A 108.5 . .
C38 C41 H41A 108.5 . .
N6 C41 H41B 108.5 . .
C38 C41 H41B 108.5 . .
H41A C41 H41B 107.5 . .
N7 C42 C43 174.6(18) . .
C14 C43 C42 110.8(11) . .
C14 C43 H43A 109.5 . .
C42 C43 H43A 109.5 . .
C14 C43 H43B 109.5 . .
C42 C43 H43B 109.5 . .
H43A C43 H43B 108.1 . .
C29 C44 C31 120.7(11) . .
C29 C44 H44A 119.6 . .
C31 C44 H44A 119.6 . .
N10 C45 C50 178.0(14) . .
C36 C46 C34 118.7(11) . .
C36 C46 H46A 120.7 . .
C34 C46 H46A 120.7 . .
C56 C47 C18 120.6(11) . .
C56 C47 H47A 119.7 . .
C18 C47 H47A 119.7 . .
C55 C48 C25 120.8(11) . .
C55 C48 H48A 119.6 . .
C25 C48 H48A 119.6 . .
C28 C49 N5 128.6(12) . .
N5 C49 C28' 126.4(12) . .
N5 C49 H49A 105.7 . .
C28' C49 H49A 105.7 . .
N5 C49 H49B 105.7 . .
C28' C49 H49B 105.7 . .
H49A C49 H49B 106.2 . .
C28 C49 H49C 105.2 . .
N5 C49 H49C 105.2 . .
C28 C49 H49D 105.2 . .
N5 C49 H49D 105.2 . .
H49C C49 H49D 105.9 . .
C45 C50 C13 111.6(8) . .
C45 C50 H50A 109.3 . .
C13 C50 H50A 109.3 . .
C45 C50 H50B 109.3 . .
C13 C50 H50B 109.3 . .
H50A C50 H50B 108.0 . .
N3 C51 C20 114.0(9) . .
N3 C51 H51A 108.8 . .
C20 C51 H51A 108.8 . .
N3 C51 H51B 108.8 . .
C20 C51 H51B 108.8 . .
H51A C51 H51B 107.7 . .
C53 C52 C7 110.4(9) . .
C53 C52 H52A 109.6 . .
C7 C52 H52A 109.6 . .
C53 C52 H52B 109.6 . .
C7 C52 H52B 109.6 . .
H52A C52 H52B 108.1 . .
N8 C53 C52 176.2(13) . .
C32 C54 C33 123.8(11) . .
C32 C54 H54A 118.1 . .
C33 C54 H54A 118.1 . .
C48 C55 C32 120.5(11) . .
C48 C55 H55A 119.7 . .
C32 C55 H55A 119.7 . .
C47 C56 C23 121.4(11) . .
C47 C56 H56A 119.3 . .
C23 C56 H56A 119.3 . .
C27' C57 N2 151(2) . .
C27 C57 N2 116.0(13) . .
C27' C57 H57A 98.9 . .
N2 C57 H57A 98.9 . .
C27' C57 H57B 98.9 . .
N2 C57 H57B 98.9 . .
H57A C57 H57B 103.9 . .
C27 C57 H57C 108.3 . .
N2 C57 H57C 108.3 . .
C27 C57 H57D 108.3 . .
N2 C57 H57D 108.3 . .
H57C C57 H57D 107.4 . .
C30 C58 C12 107.8(9) . .
C30 C58 H58A 110.2 . .
C12 C58 H58A 110.2 . .
C30 C58 H58B 110.2 . .
C12 C58 H58B 110.2 . .
H58A C58 H58B 108.5 . .

loop_
_geom_bond_atom_site_label_1
_geom_bond_atom_site_label_2
_geom_bond_distance
_geom_bond_site_symmetry_2
Ag1 N2 2.388(9) .
Ag1 N1 2.402(8) .
Ag1 N3 2.515(9) .
Ag1 N9 2.541(12) 4_455
Ag1 O2 2.607(6) .
Ag1 O1 2.642(7) .
Ag2 O9 2.410(12) .
Ag2 O8 2.431(10) .
Ag2 N10 2.465(12) .
Ag2 N12 2.470(14) .
Ag2 O5 2.473(11) .
Ag2 O7 2.708(10) .
Ag3 N5 2.389(8) .
Ag3 N4 2.408(8) .
Ag3 N7 2.562(14) 4_565
Ag3 N6 2.571(8) .
Ag3 O4 2.627(7) .
Ag3 O3 2.640(6) .
Ag4 N11 2.448(15) .
Ag4 O11 2.481(11) .
Ag4 N8 2.507(12) .
Ag4 O14 2.504(11) .
Ag4 O15 2.588(14) .
Ag4 O12 2.687(10) .
O1 C34 1.384(11) .
O1 C1 1.431(11) .
O2 C25 1.372(11) .
O2 C11 1.469(12) .
O3 C18 1.375(11) .
O3 C9 1.417(14) .
O4 C35 1.351(11) .
O4 C4 1.442(11) .
O5 N18 1.214(12) .
O6 N18 1.229(13) .
O7 N18 1.237(12) .
O8 N17 1.304(17) .
O9 N17 1.249(18) .
O10 N17 1.087(17) .
O11 N15 1.239(11) .
O12 N15 1.224(12) .
O13 N15 1.208(12) .
O14 N16 1.121(17) .
O15 N16 1.245(18) .
O16 N16 1.311(15) .
N1 C3 1.466(13) .
N1 C13 1.470(11) .
N1 C10 1.490(11) .
N2 C57 1.457(16) .
N2 C20 1.489(13) .
N2 C5 1.483(14) .
N3 C22 1.468(13) .
N3 C51 1.473(13) .
N3 C12 1.528(15) .
N4 C17 1.450(12) .
N4 C7 1.471(11) .
N4 C2 1.485(11) .
N5 C49 1.440(14) .
N5 C38 1.458(12) .
N5 C6 1.504(13) .
N6 C14 1.449(17) .
N6 C15 1.486(12) .
N6 C41 1.490(12) .
N7 C42 1.113(19) .
N7 Ag3 2.562(14) 4_465
N8 C53 1.089(13) .
N9 C30 1.158(16) .
N9 Ag1 2.541(12) 4
N10 C45 1.163(13) .
N11 C24 1.207(17) .
N12 C26 1.145(17) .
C1 C11 1.470(14) .
C1 H1A 0.9900 .
C1 H1B 0.9900 .
C2 C39 1.483(12) .
C2 H2A 0.9900 .
C2 H2B 0.9900 .
C3 C33 1.513(12) .
C3 H3A 0.9900 .
C3 H3B 0.9900 .
C4 C9 1.473(11) .
C4 H4A 0.9900 .
C4 H4B 0.9900 .
C5 C19 1.514(15) .
C5 H5A 0.9900 .
C5 H5B 0.9900 .
C6 C16 1.486(15) .
C6 H6A 0.9900 .
C6 H6B 0.9900 .
C7 C52 1.538(13) .
C7 H7A 0.9900 .
C7 H7B 0.9900 .
C8 C21 1.319(19) .
C8 C36 1.38(2) .
C8 H8B 0.9500 .
C9 H9A 0.9900 .
C9 H9B 0.9900 .
C10 C22 1.511(13) .
C10 H10B 0.9900 .
C10 H10C 0.9900 .
C11 H11A 0.9900 .
C11 H11B 0.9900 .
C12 C58 1.530(15) .
C12 H12A 0.9900 .
C12 H12B 0.9900 .
C13 C50 1.525(12) .
C13 H13A 0.9900 .
C13 H13B 0.9900 .
C14 C43 1.471(11) .
C14 H14A 0.9900 .
C14 H14B 0.9900 .
C15 C17 1.522(13) .
C15 H15A 0.9900 .
C15 H15B 0.9900 .
C16 C35 1.389(12) .
C16 C37 1.404(13) .
C17 H17A 0.9900 .
C17 H17B 0.9900 .
C18 C39 1.383(12) .
C18 C47 1.391(15) .
C19 C34 1.393(12) .
C19 C21 1.395(14) .
C20 C51 1.510(15) .
C20 H20A 0.9900 .
C20 H20B 0.9900 .
C21 H21A 0.9500 .
C22 H22A 0.9900 .
C22 H22B 0.9900 .
C23 C40 1.359(17) .
C23 C56 1.373(19) .
C23 H23A 0.9500 .
C24 C28' 1.4006(15) 1_545
C24 C28 1.4007(15) 1_545
C25 C48 1.396(14) .
C25 C33 1.399(12) .
C26 C27' 1.4003(15) 1_565
C26 C27 1.54(2) 1_565
C27 C57 1.43(2) .
C27 C26 1.54(2) 1_545
C27 H27A 0.9900 .
C27 H27B 0.9900 .
C27' C26 1.4004(15) 1_545
C27' C57 1.42(2) .
C27' H27C 0.9900 .
C27' H27D 0.9900 .
C28 C49 1.39(2) .
C28 C24 1.4008(15) 1_565
C28 H28A 0.9900 .
C28 H28B 0.9900 .
C28' C24 1.4006(15) 1_565
C28' C49 1.4991(15) .
C28' H28C 0.9900 .
C28' H28D 0.9900 .
C29 C44 1.351(19) .
C29 C37 1.399(18) .
C29 H29A 0.9500 .
C30 C58 1.512(18) .
C31 C44 1.376(16) .
C31 C35 1.401(13) .
C31 H31A 0.9500 .
C32 C54 1.364(17) .
C32 C55 1.38(2) .
C32 H32A 0.9500 .
C33 C54 1.394(14) .
C34 C46 1.375(13) .
C36 C46 1.376(16) .
C36 H36A 0.9500 .
C37 H37A 0.9500 .
C38 C41 1.515(14) .
C38 H38A 0.9900 .
C38 H38B 0.9900 .
C39 C40 1.398(13) .
C40 H40A 0.9500 .
C41 H41A 0.9900 .
C41 H41B 0.9900 .
C42 C43 1.44(2) .
C43 H43A 0.9900 .
C43 H43B 0.9900 .
C44 H44A 0.9500 .
C45 C50 1.435(13) .
C46 H46A 0.9500 .
C47 C56 1.364(17) .
C47 H47A 0.9500 .
C48 C55 1.362(18) .
C48 H48A 0.9500 .
C49 H49A 0.9900 .
C49 H49B 0.9900 .
C49 H49C 0.9900 .
C49 H49D 0.9900 .
C50 H50A 0.9900 .
C50 H50B 0.9900 .
C51 H51A 0.9900 .
C51 H51B 0.9900 .
C52 C53 1.459(14) .
C52 H52A 0.9900 .
C52 H52B 0.9900 .
C54 H54A 0.9500 .
C55 H55A 0.9500 .
C56 H56A 0.9500 .
C57 H57A 0.9900 .
C57 H57B 0.9900 .
C57 H57C 0.9900 .
C57 H57D 0.9900 .
C58 H58A 0.9900 .
C58 H58B 0.9900 .
